data_2220044
loop_
_publ_author_name
'Jiang, Mei-Xiang'
'Feng, Yun-Long'

_publ_section_title
;
 Tetraaquabis(5-hydroxynicotinato-\k<i>N</i>)cadmium(II)
;
_journal_coeditor_code AT2660
_journal_issue 12
_journal_name_full 'Acta Crystallographica Section E'
_journal_page_first m1517
_journal_paper_doi 10.1107/S1600536808035903
_journal_volume 64
_journal_year 2008
_chemical_formula_iupac '[Cd (C6 H4 N O3 )2 (H2 O)4]'
_chemical_formula_moiety 'C12 H16 Cd N2 O10'
_chemical_formula_sum 'C12 H16 Cd N2 O10'
_chemical_formula_weight 460.68
_chemical_name_systematic
;
Tetraaquabis(5-hydroxynicotinato-\k<i>N</i>)cadmium(II)
;
_space_group_IT_number 2
_symmetry_cell_setting triclinic
_symmetry_space_group_name_Hall '-P 1'
_symmetry_space_group_name_H-M 'P -1'
_atom_sites_solution_hydrogens geom
_atom_sites_solution_primary direct
_atom_sites_solution_secondary difmap
_audit_creation_method SHELXL-97
_cell_angle_alpha 70.3770(10)
_cell_angle_beta 68.1540(10)
_cell_angle_gamma 65.7170(10)
_cell_formula_units_Z 1
_cell_length_a 7.21900(10)
_cell_length_b 7.25100(10)
_cell_length_c 8.92600(10)
_cell_measurement_reflns_used 5615
_cell_measurement_temperature 296(2)
_cell_measurement_theta_max 27.48
_cell_measurement_theta_min 2.52
_cell_volume 385.971(9)
_computing_cell_refinement 'SAINT  (Bruker, 2004)'
_computing_data_collection 'SMART (Bruker, 2004)'
_computing_data_reduction 'XPREP  (Bruker, 2004)'
_computing_molecular_graphics 'SHELXTL (Sheldrick, 2008)'
_computing_publication_material 'SHELXTL (Sheldrick, 2008)'
_computing_structure_refinement 'SHELXTL (Sheldrick, 2008)'
_computing_structure_solution 'SHELXTL (Sheldrick, 2008)'
_diffrn_ambient_temperature 296(2)
_diffrn_measured_fraction_theta_full 0.993
_diffrn_measured_fraction_theta_max 0.993
_diffrn_measurement_device_type 'Bruker APEXII'
_diffrn_measurement_method '\w scans'
_diffrn_radiation_monochromator graphite
_diffrn_radiation_source 'fine-focus sealed tube'
_diffrn_radiation_type MoK\a
_diffrn_radiation_wavelength 0.71073
_diffrn_reflns_av_R_equivalents 0.0167
_diffrn_reflns_av_sigmaI/netI 0.0148
_diffrn_reflns_limit_h_max 9
_diffrn_reflns_limit_h_min -9
_diffrn_reflns_limit_k_max 9
_diffrn_reflns_limit_k_min -9
_diffrn_reflns_limit_l_max 11
_diffrn_reflns_limit_l_min -11
_diffrn_reflns_number 6067
_diffrn_reflns_theta_full 27.48
_diffrn_reflns_theta_max 27.48
_diffrn_reflns_theta_min 2.52
_diffrn_standards_decay_% 0
_diffrn_standards_interval_count 0
_diffrn_standards_interval_time 0
_diffrn_standards_number 0
_exptl_absorpt_coefficient_mu 1.475
_exptl_absorpt_correction_T_max .903
_exptl_absorpt_correction_T_min .667
_exptl_absorpt_correction_type multi-scan
_exptl_absorpt_process_details '(SADABS; Sheldrick, 1996)'
_exptl_crystal_colour colourless
_exptl_crystal_density_diffrn 1.982
_exptl_crystal_density_method 'not measured'
_exptl_crystal_description sheet
_exptl_crystal_F_000 230
_exptl_crystal_size_max .270
_exptl_crystal_size_mid .166
_exptl_crystal_size_min .069
_refine_diff_density_max 0.363
_refine_diff_density_min -0.335
_refine_ls_extinction_method none
_refine_ls_goodness_of_fit_ref 1.092
_refine_ls_hydrogen_treatment mixed
_refine_ls_matrix_type full
_refine_ls_number_parameters 131
_refine_ls_number_reflns 1759
_refine_ls_number_restraints 7
_refine_ls_restrained_S_all 1.095
_refine_ls_R_factor_all 0.0158
_refine_ls_R_factor_gt 0.0157
_refine_ls_shift/su_max 0.000
_refine_ls_shift/su_mean 0.000
_refine_ls_structure_factor_coef Fsqd
_refine_ls_weighting_details 'calc w=1/[\s^2^(Fo^2^)+(0.0249P)^2^+0.1253P] where P=(Fo^2^+2Fc^2^)/3'
_refine_ls_weighting_scheme calc
_refine_ls_wR_factor_gt 0.0424
_refine_ls_wR_factor_ref 0.0424
_reflns_number_gt 1754
_reflns_number_total 1759
_reflns_threshold_expression >2sigma(I)
_cod_data_source_file at2660.cif
_cod_data_source_block I
_cod_original_cell_volume 385.972(9)
_cod_database_code 2220044
_cod_database_fobs_code 2220044

loop_
_symmetry_equiv_pos_as_xyz
'x, y, z'
'-x, -y, -z'

loop_
_atom_site_type_symbol
_atom_site_label
_atom_site_fract_x
_atom_site_fract_y
_atom_site_fract_z
_atom_site_U_iso_or_equiv
_atom_site_adp_type
_atom_site_calc_flag
_atom_site_refinement_flags
_atom_site_occupancy
Cd Cd1 0.5000 0.5000 1.0000 0.02626(6) Uani d S 1
O O1 0.8938(2) 0.7990(2) 0.32463(16) 0.0427(3) Uani d . 1
O O1W 0.2684(3) 0.3168(3) 1.07212(17) 0.0482(4) Uani d D 1
H H1WA 0.287(5) 0.249(4) 1.009(3) 0.072 Uiso d D 1
H H1WB 0.209(5) 0.270(4) 1.163(2) 0.072 Uiso d D 1
O O2 0.6901(2) 0.8709(2) 0.16430(15) 0.0429(3) Uani d . 1
O O2W 0.7595(2) 0.2074(2) 0.92481(18) 0.0478(4) Uani d D 1
H H2WA 0.881(3) 0.189(4) 0.865(3) 0.072 Uiso d D 1
H H2WB 0.762(5) 0.098(3) 0.994(3) 0.072 Uiso d D 1
O O3 0.0066(2) 0.7675(2) 0.58671(17) 0.0400(3) Uani d D 1
H H3 0.002(4) 0.785(4) 0.491(2) 0.053(7) Uiso d D 1
N N1 0.4459(2) 0.6297(2) 0.74305(16) 0.0264(3) Uani d . 1
C C1 0.5945(2) 0.6740(2) 0.60554(19) 0.0267(3) Uani d . 1
H H1A 0.7280 0.6483 0.6138 0.032 Uiso calc R 1
C C2 0.5560(2) 0.7568(2) 0.45137(18) 0.0245(3) Uani d . 1
C C3 0.3595(3) 0.7885(2) 0.43778(19) 0.0263(3) Uani d . 1
H H3A 0.3310 0.8402 0.3354 0.032 Uiso calc R 1
C C4 0.2061(2) 0.7415(2) 0.5802(2) 0.0270(3) Uani d . 1
C C5 0.2549(2) 0.6655(3) 0.73035(19) 0.0276(3) Uani d . 1
H H5A 0.1507 0.6383 0.8260 0.033 Uiso calc R 1
C C6 0.7273(3) 0.8123(2) 0.30121(19) 0.0288(3) Uani d . 1

loop_
_atom_site_aniso_label
_atom_site_aniso_U_11
_atom_site_aniso_U_22
_atom_site_aniso_U_33
_atom_site_aniso_U_12
_atom_site_aniso_U_13
_atom_site_aniso_U_23
Cd1 0.02499(9) 0.03841(10) 0.01604(8) -0.01493(7) -0.00552(6) -0.00099(6)
O1 0.0313(6) 0.0688(9) 0.0266(6) -0.0259(6) -0.0010(5) -0.0044(6)
O1W 0.0589(9) 0.0749(10) 0.0276(6) -0.0484(8) -0.0017(6) -0.0091(7)
O2 0.0587(8) 0.0592(8) 0.0199(6) -0.0385(7) -0.0088(5) 0.0028(5)
O2W 0.0368(7) 0.0424(7) 0.0347(7) -0.0075(6) 0.0072(6) 0.0013(6)
O3 0.0285(6) 0.0620(8) 0.0326(7) -0.0220(6) -0.0135(5) 0.0007(6)
N1 0.0258(6) 0.0362(7) 0.0187(6) -0.0141(5) -0.0068(5) -0.0018(5)
C1 0.0252(7) 0.0376(8) 0.0208(7) -0.0155(6) -0.0064(6) -0.0037(6)
C2 0.0278(7) 0.0271(7) 0.0195(7) -0.0128(6) -0.0046(6) -0.0033(5)
C3 0.0312(7) 0.0288(7) 0.0207(7) -0.0120(6) -0.0109(6) -0.0005(5)
C4 0.0249(7) 0.0305(7) 0.0281(7) -0.0112(6) -0.0107(6) -0.0026(6)
C5 0.0254(7) 0.0358(8) 0.0219(7) -0.0143(6) -0.0053(6) -0.0023(6)
C6 0.0340(8) 0.0319(8) 0.0206(7) -0.0166(6) -0.0025(6) -0.0038(6)

loop_
_atom_type_symbol
_atom_type_description
_atom_type_scat_dispersion_real
_atom_type_scat_dispersion_imag
_atom_type_scat_source
C C 0.0033 0.0016 'International Tables Vol C Tables 4.2.6.8 and 6.1.1.4'
H H 0.0000 0.0000 'International Tables Vol C Tables 4.2.6.8 and 6.1.1.4'
Cd Cd -0.8075 1.2024 'International Tables Vol C Tables 4.2.6.8 and 6.1.1.4'
N N 0.0061 0.0033 'International Tables Vol C Tables 4.2.6.8 and 6.1.1.4'
O O 0.0106 0.0060 'International Tables Vol C Tables 4.2.6.8 and 6.1.1.4'

loop_
_geom_angle_atom_site_label_1
_geom_angle_atom_site_label_2
_geom_angle_atom_site_label_3
_geom_angle_site_symmetry_1
_geom_angle_site_symmetry_3
_geom_angle
O2W Cd1 O2W . 2_667 180.0
O2W Cd1 N1 . 2_667 87.79(5)
O2W Cd1 N1 2_667 2_667 92.21(5)
O2W Cd1 N1 . . 92.21(5)
O2W Cd1 N1 2_667 . 87.79(5)
N1 Cd1 N1 2_667 . 180.0000(10)
O2W Cd1 O1W . . 85.72(6)
O2W Cd1 O1W 2_667 . 94.28(6)
N1 Cd1 O1W 2_667 . 90.57(5)
N1 Cd1 O1W . . 89.43(5)
O2W Cd1 O1W . 2_667 94.28(6)
O2W Cd1 O1W 2_667 2_667 85.72(6)
N1 Cd1 O1W 2_667 2_667 89.43(5)
N1 Cd1 O1W . 2_667 90.57(5)
O1W Cd1 O1W . 2_667 180.0
Cd1 O1W H1WA . . 117(2)
Cd1 O1W H1WB . . 127(2)
H1WA O1W H1WB . . 110(2)
Cd1 O2W H2WA . . 131(2)
Cd1 O2W H2WB . . 117(2)
H2WA O2W H2WB . . 105(2)
C4 O3 H3 . . 108.2(19)
C5 N1 C1 . . 118.64(13)
C5 N1 Cd1 . . 117.86(10)
C1 N1 Cd1 . . 123.49(10)
N1 C1 C2 . . 122.29(14)
N1 C1 H1A . . 118.9
C2 C1 H1A . . 118.9
C3 C2 C1 . . 118.97(14)
C3 C2 C6 . . 121.06(14)
C1 C2 C6 . . 119.96(14)
C2 C3 C4 . . 118.68(14)
C2 C3 H3A . . 120.7
C4 C3 H3A . . 120.7
O3 C4 C5 . . 115.78(14)
O3 C4 C3 . . 125.40(14)
C5 C4 C3 . . 118.81(14)
N1 C5 C4 . . 122.55(14)
N1 C5 H5A . . 118.7
C4 C5 H5A . . 118.7
O2 C6 O1 . . 125.02(15)
O2 C6 C2 . . 117.26(15)
O1 C6 C2 . . 117.71(14)

loop_
_geom_bond_atom_site_label_1
_geom_bond_atom_site_label_2
_geom_bond_site_symmetry_2
_geom_bond_distance
Cd1 O2W . 2.2830(14)
Cd1 O2W 2_667 2.2830(14)
Cd1 N1 2_667 2.2831(13)
Cd1 N1 . 2.2831(13)
Cd1 O1W . 2.3291(13)
Cd1 O1W 2_667 2.3291(13)
O1 C6 . 1.255(2)
O1W H1WA . 0.809(17)
O1W H1WB . 0.794(17)
O2 C6 . 1.244(2)
O2W H2WA . 0.823(17)
O2W H2WB . 0.822(17)
O3 C4 . 1.3543(19)
O3 H3 . 0.830(17)
N1 C5 . 1.335(2)
N1 C1 . 1.3411(19)
C1 C2 . 1.387(2)
C1 H1A . 0.9300
C2 C3 . 1.385(2)
C2 C6 . 1.517(2)
C3 C4 . 1.389(2)
C3 H3A . 0.9300
C4 C5 . 1.386(2)
C5 H5A . 0.9300

loop_
_geom_hbond_atom_site_label_D
_geom_hbond_atom_site_label_H
_geom_hbond_atom_site_label_A
_geom_hbond_site_symmetry_A
_geom_hbond_distance_DH
_geom_hbond_distance_HA
_geom_hbond_distance_DA
_geom_hbond_angle_DHA
O1W H1WA O2 2_666 0.809(17) 1.941(17) 2.742(2) 171(3)
O1W H1WB O3 2_567 0.794(17) 2.201(18) 2.9728(19) 164(3)
O2W H2WA O1 2_766 0.823(17) 1.867(18) 2.6556(18) 160(3)
O2W H2WB O2 1_546 0.822(17) 1.933(17) 2.7349(19) 165(3)
O3 H3 O1 1_455 0.830(17) 1.878(19) 2.6637(19) 157(3)

loop_
_geom_torsion_atom_site_label_1
_geom_torsion_atom_site_label_2
_geom_torsion_atom_site_label_3
_geom_torsion_atom_site_label_4
_geom_torsion_site_symmetry_1
_geom_torsion
O2W Cd1 N1 C5 . 119.15(12)
O2W Cd1 N1 C5 2_667 -60.85(12)
O1W Cd1 N1 C5 . 33.45(13)
O1W Cd1 N1 C5 2_667 -146.55(13)
O2W Cd1 N1 C1 . -61.78(13)
O2W Cd1 N1 C1 2_667 118.22(13)
O1W Cd1 N1 C1 . -147.47(13)
O1W Cd1 N1 C1 2_667 32.53(13)
C5 N1 C1 C2 . 0.5(2)
Cd1 N1 C1 C2 . -178.62(11)
N1 C1 C2 C3 . -2.2(2)
N1 C1 C2 C6 . 177.42(14)
C1 C2 C3 C4 . 1.8(2)
C6 C2 C3 C4 . -177.83(14)
C2 C3 C4 O3 . 178.81(15)
C2 C3 C4 C5 . 0.2(2)
C1 N1 C5 C4 . 1.7(2)
Cd1 N1 C5 C4 . -179.16(12)
O3 C4 C5 N1 . 179.22(15)
C3 C4 C5 N1 . -2.1(2)
C3 C2 C6 O2 . -5.8(2)
C1 C2 C6 O2 . 174.61(15)
C3 C2 C6 O1 . 173.06(16)
C1 C2 C6 O1 . -6.6(2)
